data_7707348
loop_
_publ_author_name
'Wang, Kuiyuan'
'Prior, Timothy J.'
'Hughes, David L.'
'Arbaoui, Abdessamad'
'Redshaw, Carl'

_publ_section_title
;
 Coordination chemistry of [2 + 2] Schiff-base macrocycles derived from
 the dianilines
 [(2-NH<sub>2</sub>C<sub>6</sub>H<sub>4</sub>)<sub>2</sub>X] (X =
 CH<sub>2</sub>CH<sub>2</sub>, O): structural studies and ROP capability
 towards cyclic esters.
;
_journal_issue 23
_journal_name_full 'Dalton transactions (Cambridge, England : 2003)'
_journal_page_first 8057
_journal_page_last 8069
_journal_paper_doi 10.1039/d1dt00711d
_journal_volume 50
_journal_year 2021
_chemical_formula_moiety
;
C42 H30 Br2 Co2 N4 O4, C3 H6 O + [3 (C3 H6 O)]
;
_chemical_formula_sum 'C45 H36 Br2 Co2 N4 O5'
_chemical_formula_weight 990.46
_space_group_crystal_system monoclinic
_space_group_IT_number 14
_space_group_name_Hall '-P 2ybc'
_space_group_name_H-M_alt 'P 1 21/c 1'
_atom_sites_solution_hydrogens geom
_audit_creation_method SHELXL-2018/3
_audit_update_record
;
2021-01-05 deposited with the CCDC.	2021-05-04 downloaded from the CCDC.
;
_cell_angle_alpha 90
_cell_angle_beta 100.235(8)
_cell_angle_gamma 90
_cell_formula_units_Z 4
_cell_length_a 11.4774(8)
_cell_length_b 14.5787(10)
_cell_length_c 26.021(3)
_cell_measurement_reflns_used 3319
_cell_measurement_temperature 100(2)
_cell_measurement_theta_max 65.4490
_cell_measurement_theta_min 3.3790
_cell_volume 4284.7(7)
_computing_cell_refinement 'CrysAlisPro 1.171.40.53 (Rigaku OD, 2019)'
_computing_data_collection 'CrysAlisPro 1.171.40.53 (Rigaku OD, 2019)'
_computing_data_reduction 'CrysAlisPro 1.171.40.53 (Rigaku OD, 2019)'
_computing_structure_refinement 'SHELXL-2018/3 (Sheldrick, 2018)'
_computing_structure_solution 'SHELXT (Sheldrick, 2015)'
_diffrn_ambient_temperature 100(2)
_diffrn_detector_area_resol_mean 10.000
_diffrn_measured_fraction_theta_full 0.795
_diffrn_measured_fraction_theta_max 0.795
_diffrn_measurement_device_type 'XtaLAB AFC11 (RCD3): quarter-chi single'
_diffrn_measurement_method 'profile data from \w-scans'
_diffrn_radiation_type CuK\a
_diffrn_radiation_wavelength 1.54178
_diffrn_reflns_av_unetI/netI 0.1268
_diffrn_reflns_Laue_measured_fraction_full 0.795
_diffrn_reflns_Laue_measured_fraction_max 0.795
_diffrn_reflns_limit_h_max 13
_diffrn_reflns_limit_h_min -13
_diffrn_reflns_limit_k_max 17
_diffrn_reflns_limit_k_min -17
_diffrn_reflns_limit_l_max 31
_diffrn_reflns_limit_l_min 0
_diffrn_reflns_number 6241
_diffrn_reflns_point_group_measured_fraction_full 0.795
_diffrn_reflns_point_group_measured_fraction_max 0.795
_diffrn_reflns_theta_full 67.679
_diffrn_reflns_theta_max 68.229
_diffrn_reflns_theta_min 6.071
_diffrn_source 'Rotating-anode X-ray tube'
_exptl_absorpt_coefficient_mu 8.652
_exptl_absorpt_correction_T_max 1.0000
_exptl_absorpt_correction_T_min 0.40360
_exptl_absorpt_correction_type multi-scan
_exptl_absorpt_process_details
;
CrysAlisPro 1.171.40.53 (Rigaku Oxford Diffraction, 2019)
Empirical absorption correction using spherical harmonics,
 implemented in SCALE3 ABSPACK scaling algorithm.
;
_exptl_crystal_colour 'dark green'
_exptl_crystal_density_diffrn 1.535
_exptl_crystal_description lath
_exptl_crystal_F_000 1992
_exptl_crystal_size_max 0.140
_exptl_crystal_size_mid 0.03
_exptl_crystal_size_min 0.01
_refine_diff_density_max 2.520
_refine_diff_density_min -2.021
_refine_diff_density_rms 0.206
_refine_ls_extinction_method none
_refine_ls_goodness_of_fit_ref 1.226
_refine_ls_hydrogen_treatment constr
_refine_ls_matrix_type full
_refine_ls_number_parameters 526
_refine_ls_number_reflns 6241
_refine_ls_number_restraints 864
_refine_ls_restrained_S_all 1.147
_refine_ls_R_factor_all 0.1943
_refine_ls_R_factor_gt 0.1281
_refine_ls_shift/su_max 0.007
_refine_ls_shift/su_mean 0.000
_refine_ls_structure_factor_coef Fsqd
_refine_ls_weighting_details 'w=1/[\s^2^(Fo^2^)+(0.2000P)^2^] where P=(Fo^2^+2Fc^2^)/3'
_refine_ls_weighting_scheme calc
_refine_ls_wR_factor_gt 0.3311
_refine_ls_wR_factor_ref 0.3709
_reflns_Friedel_coverage 0.000
_reflns_number_gt 3471
_reflns_number_total 6241
_reflns_threshold_expression 'I > 2\s(I)'
_cod_data_source_file d1dt00711d2.cif
_cod_data_source_block FeROP7
_cod_depositor_comments 'Adding full bibliography for 7707347--7707359.cif.'
_cod_original_cell_volume 4284.6(6)
_cod_original_sg_symbol_H-M 'P 21/c'
_cod_database_code 7707348
_platon_squeeze_void_probe_radius 1.20
_shelx_shelxl_version_number 2018/3
_shelx_space_group_comment
;
The symmetry employed for this shelxl refinement is uniquely defined
by the following loop, which should always be used as a source of
symmetry information in preference to the above space-group names.
They are only intended as comments.
;

loop_
_space_group_symop_operation_xyz
'x, y, z'
'-x, y+1/2, -z+1/2'
'-x, -y, -z'
'x, -y-1/2, z-1/2'

loop_
_atom_site_label
_atom_site_type_symbol
_atom_site_fract_x
_atom_site_fract_y
_atom_site_fract_z
_atom_site_U_iso_or_equiv
_atom_site_adp_type
_atom_site_occupancy
_atom_site_site_symmetry_order
_atom_site_calc_flag
_atom_site_refinement_flags_posn
_atom_site_refinement_flags_adp
_atom_site_refinement_flags_occupancy
_atom_site_disorder_assembly
_atom_site_disorder_group
Co1 Co 0.1940(2) 0.35541(18) 0.65764(9) 0.0368(7) Uani 1 1 d . U . . .
Co2 Co 0.2930(2) 0.55847(17) 0.65212(9) 0.0367(6) Uani 1 1 d . U . . .
Br1 Br 0.09066(15) 0.40531(13) 0.72613(7) 0.0463(5) Uani 1 1 d . U . . .
Br2 Br 0.38739(15) 0.55317(11) 0.74301(6) 0.0416(5) Uani 1 1 d . U . . .
C1 C 0.4495(14) 0.3826(12) 0.6461(5) 0.041(3) Uani 1 1 d . U . . .
C2 C 0.5353(14) 0.4287(12) 0.6231(6) 0.041(3) Uani 1 1 d . U . . .
C3 C 0.6443(14) 0.3945(12) 0.6244(5) 0.040(3) Uani 1 1 d . U . . .
H3 H 0.699064 0.430870 0.609907 0.049 Uiso 1 1 calc R U . . .
C4 C 0.6810(13) 0.3148(12) 0.6443(6) 0.039(3) Uani 1 1 d . U . . .
C5 C 0.5987(13) 0.2625(12) 0.6693(6) 0.039(3) Uani 1 1 d . U . . .
H5 H 0.622334 0.205735 0.685791 0.046 Uiso 1 1 calc R U . . .
C6 C 0.4850(13) 0.2962(12) 0.6690(6) 0.039(3) Uani 1 1 d . U . . .
C7 C 0.8044(16) 0.2768(14) 0.6497(8) 0.063(6) Uani 1 1 d . U . . .
H7A H 0.840862 0.298462 0.620596 0.094 Uiso 1 1 calc R U . . .
H7B H 0.801115 0.209634 0.649231 0.094 Uiso 1 1 calc R U . . .
H7C H 0.851599 0.297576 0.682762 0.094 Uiso 1 1 calc R U . . .
C8 C 0.4099(13) 0.2384(11) 0.6952(6) 0.039(3) Uani 1 1 d . U . . .
H8 H 0.445845 0.185980 0.713094 0.047 Uiso 1 1 calc R U . . .
C9 C 0.2496(13) 0.1951(11) 0.7310(6) 0.037(3) Uani 1 1 d . U . . .
C10 C 0.3068(13) 0.1675(11) 0.7799(6) 0.038(3) Uani 1 1 d . U . . .
H10 H 0.387944 0.182712 0.790632 0.046 Uiso 1 1 calc R U . . .
C11 C 0.2508(14) 0.1191(12) 0.8134(6) 0.042(3) Uani 1 1 d . U . . .
H11 H 0.292531 0.106126 0.847542 0.050 Uiso 1 1 calc R U . . .
C12 C 0.1318(16) 0.0874(13) 0.7990(6) 0.047(4) Uani 1 1 d . U . . .
H12 H 0.096034 0.049671 0.821558 0.056 Uiso 1 1 calc R U . . .
C13 C 0.0689(14) 0.1153(10) 0.7488(6) 0.035(3) Uani 1 1 d . U . . .
H13 H -0.012272 0.100171 0.737910 0.041 Uiso 1 1 calc R U . . .
C14 C 0.1294(15) 0.1645(12) 0.7170(6) 0.041(3) Uani 1 1 d . U . . .
C15 C 0.0940(14) 0.1507(12) 0.6236(6) 0.039(3) Uani 1 1 d . U . . .
C16 C 0.1094(16) 0.0606(13) 0.6210(7) 0.049(4) Uani 1 1 d . U . . .
H16 H 0.113333 0.021819 0.650654 0.058 Uiso 1 1 calc R U . . .
C17 C 0.120(2) 0.0265(16) 0.5714(7) 0.062(5) Uani 1 1 d . U . . .
H17 H 0.128744 -0.037709 0.567459 0.075 Uiso 1 1 calc R U . . .
C18 C 0.117(2) 0.0814(15) 0.5288(7) 0.065(5) Uani 1 1 d . U . . .
H18 H 0.128168 0.056253 0.496434 0.078 Uiso 1 1 calc R U . . .
C19 C 0.098(2) 0.1713(14) 0.5334(7) 0.059(5) Uani 1 1 d . U . . .
H19 H 0.089416 0.208785 0.503105 0.070 Uiso 1 1 calc R U . . .
C20 C 0.0895(15) 0.2118(12) 0.5814(6) 0.041(3) Uani 1 1 d . U . . .
C21 C 0.0019(13) 0.3526(11) 0.5610(6) 0.039(3) Uani 1 1 d . U . . .
H21 H -0.046459 0.318324 0.534358 0.046 Uiso 1 1 calc R U . . .
C22 C 0.0495(12) 0.5099(11) 0.5927(6) 0.034(3) Uani 1 1 d . U . . .
C23 C -0.0240(14) 0.4489(12) 0.5627(6) 0.044(3) Uani 1 1 d . U . . .
C24 C -0.1323(14) 0.4835(12) 0.5315(6) 0.042(3) Uani 1 1 d . U . . .
H24 H -0.179475 0.441650 0.508755 0.050 Uiso 1 1 calc R U . . .
C25 C -0.1717(14) 0.5722(12) 0.5324(6) 0.042(3) Uani 1 1 d . U . . .
C26 C -0.0977(14) 0.6327(12) 0.5640(6) 0.042(3) Uani 1 1 d . U . . .
H26 H -0.123396 0.694299 0.565956 0.051 Uiso 1 1 calc R U . . .
C27 C 0.0091(12) 0.6091(11) 0.5924(5) 0.035(3) Uani 1 1 d . U . . .
C28 C -0.2862(16) 0.6015(15) 0.4970(7) 0.055(4) Uani 1 1 d . U . . .
H28A H -0.270374 0.614612 0.461982 0.083 Uiso 1 1 calc R U . . .
H28B H -0.317201 0.656780 0.511333 0.083 Uiso 1 1 calc R U . . .
H28C H -0.344642 0.552066 0.495088 0.083 Uiso 1 1 calc R U . . .
C29 C 0.0781(13) 0.6776(12) 0.6226(5) 0.037(3) Uani 1 1 d . U . . .
H29 H 0.038409 0.734484 0.624006 0.044 Uiso 1 1 calc R U . . .
C30 C 0.2276(14) 0.7536(12) 0.6766(6) 0.040(3) Uani 1 1 d . U . . .
C31 C 0.1551(16) 0.8065(13) 0.7051(6) 0.045(3) Uani 1 1 d . U . . .
H31 H 0.076735 0.786889 0.706406 0.055 Uiso 1 1 calc R U . . .
C32 C 0.1995(16) 0.8873(12) 0.7312(6) 0.046(3) Uani 1 1 d . U . . .
H32 H 0.150231 0.922346 0.749537 0.056 Uiso 1 1 calc R U . . .
C33 C 0.3155(16) 0.9165(13) 0.7305(6) 0.047(3) Uani 1 1 d . U . . .
H33 H 0.345404 0.971663 0.747313 0.056 Uiso 1 1 calc R U . . .
C34 C 0.3842(16) 0.8629(12) 0.7048(6) 0.043(3) Uani 1 1 d . U . . .
H34 H 0.464377 0.879872 0.705346 0.052 Uiso 1 1 calc R U . . .
C35 C 0.3416(14) 0.7864(11) 0.6784(6) 0.039(3) Uani 1 1 d . U . . .
C36 C 0.3928(15) 0.7379(13) 0.5990(6) 0.042(3) Uani 1 1 d . U . . .
C37 C 0.3638(19) 0.8195(14) 0.5727(6) 0.052(4) Uani 1 1 d . U . . .
H37 H 0.351276 0.874065 0.590935 0.062 Uiso 1 1 calc R U . . .
C38 C 0.354(2) 0.8189(16) 0.5182(7) 0.066(6) Uani 1 1 d . U . . .
H38 H 0.333492 0.873876 0.499124 0.080 Uiso 1 1 calc R U . . .
C39 C 0.372(3) 0.7396(16) 0.4918(8) 0.082(8) Uani 1 1 d . U . . .
H39 H 0.364166 0.740031 0.454807 0.099 Uiso 1 1 calc R U . . .
C40 C 0.4032(19) 0.6603(15) 0.5192(7) 0.054(4) Uani 1 1 d . U . . .
H40 H 0.423295 0.607176 0.501499 0.064 Uiso 1 1 calc R U . . .
C41 C 0.4052(18) 0.6572(13) 0.5721(6) 0.050(4) Uani 1 1 d . U . . .
C42 C 0.5067(13) 0.5206(11) 0.5994(5) 0.037(3) Uani 1 1 d . U . . .
H42 H 0.560394 0.543519 0.578549 0.045 Uiso 1 1 calc R U . . .
N1 N 0.2973(10) 0.2521(9) 0.6966(5) 0.037(3) Uani 1 1 d . U . . .
N2 N 0.0816(11) 0.3076(9) 0.5909(5) 0.038(2) Uani 1 1 d . U . . .
N3 N 0.1865(11) 0.6764(10) 0.6489(5) 0.040(3) Uani 1 1 d . U . . .
N4 N 0.4171(12) 0.5740(9) 0.6035(5) 0.041(3) Uani 1 1 d . U . . .
O1 O 0.3417(9) 0.4151(7) 0.6453(4) 0.037(2) Uani 1 1 d . U . . .
O2 O 0.0678(9) 0.1964(8) 0.6676(4) 0.039(2) Uani 1 1 d . U . . .
O3 O 0.1524(9) 0.4890(7) 0.6180(4) 0.043(2) Uani 1 1 d . U . . .
O4 O 0.4134(11) 0.7323(8) 0.6528(4) 0.042(2) Uani 1 1 d . U . . .
C50 C 0.297(2) 0.3513(16) 0.8628(11) 0.088(7) Uani 1 1 d . U . . .
H50A H 0.348736 0.394147 0.848277 0.131 Uiso 1 1 calc R U . . .
H50B H 0.344612 0.316537 0.891412 0.131 Uiso 1 1 calc R U . . .
H50C H 0.260478 0.308908 0.835517 0.131 Uiso 1 1 calc R U . . .
C51 C 0.2046(17) 0.4030(13) 0.8829(6) 0.048(4) Uani 1 1 d . U . . .
C52 C 0.189(2) 0.5007(16) 0.8692(9) 0.076(6) Uani 1 1 d . U . . .
H52A H 0.256520 0.521639 0.853700 0.114 Uiso 1 1 calc R U . . .
H52B H 0.115796 0.509118 0.844108 0.114 Uiso 1 1 calc R U . . .
H52C H 0.185849 0.536472 0.900815 0.114 Uiso 1 1 calc R U . . .
O5 O 0.1311(18) 0.3636(11) 0.9027(6) 0.086(5) Uani 1 1 d . U . . .

loop_
_atom_site_aniso_label
_atom_site_aniso_U_11
_atom_site_aniso_U_22
_atom_site_aniso_U_33
_atom_site_aniso_U_23
_atom_site_aniso_U_13
_atom_site_aniso_U_12
Co1 0.0203(12) 0.0397(15) 0.0510(15) 0.0026(10) 0.0081(10) -0.0015(11)
Co2 0.0207(12) 0.0376(14) 0.0524(15) -0.0011(10) 0.0078(10) -0.0001(11)
Br1 0.0286(9) 0.0462(11) 0.0664(11) -0.0046(7) 0.0151(7) 0.0004(8)
Br2 0.0317(9) 0.0388(10) 0.0538(10) -0.0015(7) 0.0059(6) -0.0023(7)
C1 0.032(6) 0.057(8) 0.032(7) 0.005(6) 0.002(5) 0.009(5)
C2 0.030(6) 0.051(7) 0.038(7) -0.005(5) -0.002(5) 0.000(5)
C3 0.029(6) 0.055(8) 0.037(7) 0.001(6) 0.004(5) -0.001(5)
C4 0.019(6) 0.048(8) 0.051(8) -0.004(6) 0.012(5) -0.005(5)
C5 0.025(6) 0.049(9) 0.045(8) 0.005(6) 0.012(6) 0.004(5)
C6 0.016(5) 0.052(8) 0.050(8) 0.003(6) 0.005(5) 0.001(5)
C7 0.041(9) 0.065(13) 0.098(13) 0.042(10) 0.055(9) 0.022(8)
C8 0.014(5) 0.038(8) 0.065(10) -0.002(6) 0.009(5) 0.004(5)
C9 0.023(5) 0.038(8) 0.052(7) -0.001(5) 0.011(4) 0.012(5)
C10 0.014(6) 0.044(9) 0.057(7) 0.004(6) 0.009(4) 0.007(6)
C11 0.027(6) 0.046(9) 0.054(8) -0.004(6) 0.011(5) -0.004(6)
C12 0.035(7) 0.052(11) 0.056(7) -0.001(6) 0.014(6) -0.013(7)
C13 0.030(7) 0.021(7) 0.058(7) -0.008(5) 0.021(5) 0.001(5)
C14 0.033(6) 0.045(9) 0.046(6) -0.004(5) 0.010(4) -0.002(6)
C15 0.024(7) 0.048(6) 0.042(6) 0.001(4) 0.000(5) -0.010(6)
C16 0.040(10) 0.046(6) 0.059(7) -0.005(6) 0.006(7) -0.011(7)
C17 0.064(13) 0.062(9) 0.058(8) -0.009(6) 0.003(8) -0.004(9)
C18 0.076(15) 0.057(8) 0.060(9) -0.006(6) 0.010(9) 0.002(9)
C19 0.075(14) 0.057(7) 0.046(7) -0.003(6) 0.016(8) -0.004(9)
C20 0.034(8) 0.046(6) 0.044(6) 0.002(4) 0.007(6) 0.001(6)
C21 0.021(6) 0.047(6) 0.050(8) 0.011(5) 0.010(5) -0.008(5)
C22 0.007(4) 0.042(6) 0.055(8) 0.002(5) 0.012(4) -0.006(4)
C23 0.023(6) 0.049(6) 0.061(9) -0.010(6) 0.009(5) -0.006(5)
C24 0.027(6) 0.045(6) 0.054(8) -0.005(6) 0.010(5) -0.009(5)
C25 0.026(7) 0.044(7) 0.056(8) 0.000(6) 0.004(5) -0.004(5)
C26 0.022(6) 0.038(7) 0.066(9) 0.002(6) 0.005(5) 0.001(5)
C27 0.018(5) 0.047(6) 0.041(7) 0.000(5) 0.011(4) 0.006(5)
C28 0.035(8) 0.076(13) 0.052(9) -0.003(8) -0.001(6) 0.003(8)
C29 0.021(5) 0.048(8) 0.042(7) 0.003(5) 0.009(4) 0.006(5)
C30 0.033(6) 0.051(8) 0.036(7) 0.005(5) 0.005(5) 0.004(5)
C31 0.042(8) 0.059(9) 0.039(8) 0.003(6) 0.016(6) 0.005(6)
C32 0.044(7) 0.055(9) 0.040(8) 0.002(6) 0.005(6) 0.015(6)
C33 0.044(7) 0.052(9) 0.044(8) -0.001(6) 0.007(6) 0.015(6)
C34 0.038(8) 0.044(8) 0.048(8) 0.000(5) 0.009(6) 0.004(6)
C35 0.032(6) 0.038(7) 0.048(7) 0.006(5) 0.008(5) 0.007(5)
C36 0.028(8) 0.048(7) 0.047(5) -0.003(5) 0.004(6) 0.001(6)
C37 0.058(12) 0.050(8) 0.047(7) 0.006(6) 0.007(7) 0.008(8)
C38 0.084(16) 0.066(10) 0.049(7) 0.013(7) 0.014(8) 0.026(11)
C39 0.13(2) 0.062(10) 0.052(9) 0.008(6) 0.022(11) 0.019(11)
C40 0.053(11) 0.058(9) 0.052(7) 0.002(6) 0.014(7) -0.005(8)
C41 0.054(11) 0.046(7) 0.052(6) 0.000(5) 0.017(7) 0.007(7)
C42 0.024(7) 0.046(7) 0.043(8) -0.002(5) 0.010(5) -0.005(5)
N1 0.011(5) 0.039(7) 0.062(7) 0.002(5) 0.007(4) 0.010(5)
N2 0.025(6) 0.048(5) 0.045(6) 0.001(4) 0.013(4) 0.002(5)
N3 0.022(5) 0.049(7) 0.051(7) -0.004(5) 0.013(4) 0.002(5)
N4 0.029(6) 0.046(6) 0.051(7) -0.005(5) 0.011(5) 0.000(5)
O1 0.026(4) 0.034(5) 0.051(6) 0.002(4) 0.003(4) 0.001(4)
O2 0.017(5) 0.054(7) 0.049(5) 0.001(4) 0.012(4) 0.000(5)
O3 0.021(4) 0.039(6) 0.067(7) 0.001(4) 0.004(4) -0.001(4)
O4 0.045(7) 0.037(6) 0.046(5) 0.004(4) 0.015(4) 0.000(5)
C50 0.075(16) 0.039(12) 0.16(2) -0.014(11) 0.051(14) 0.001(10)
C51 0.058(10) 0.050(8) 0.034(8) -0.009(6) 0.005(6) 0.005(7)
C52 0.066(14) 0.062(10) 0.106(16) 0.014(10) 0.032(11) 0.030(10)
O5 0.097(12) 0.071(10) 0.103(11) -0.008(8) 0.052(9) -0.005(9)

loop_
_atom_type_symbol
_atom_type_description
_atom_type_scat_dispersion_real
_atom_type_scat_dispersion_imag
_atom_type_scat_source
C C 0.0181 0.0091 'International Tables Vol C Tables 4.2.6.8 and 6.1.1.4'
H H 0.0000 0.0000 'International Tables Vol C Tables 4.2.6.8 and 6.1.1.4'
N N 0.0311 0.0180 'International Tables Vol C Tables 4.2.6.8 and 6.1.1.4'
O O 0.0492 0.0322 'International Tables Vol C Tables 4.2.6.8 and 6.1.1.4'
Co Co -2.3653 3.6143 'International Tables Vol C Tables 4.2.6.8 and 6.1.1.4'
Br Br -0.6763 1.2805 'International Tables Vol C Tables 4.2.6.8 and 6.1.1.4'

loop_
_geom_angle_atom_site_label_1
_geom_angle_atom_site_label_2
_geom_angle_atom_site_label_3
_geom_angle
_geom_angle_site_symmetry_1
_geom_angle_site_symmetry_3
_geom_angle_publ_flag
O1 Co1 N1 88.1(5) . . ?
O1 Co1 N2 115.5(4) . . ?
N1 Co1 N2 112.3(5) . . ?
O1 Co1 O3 70.0(4) . . ?
N1 Co1 O3 157.8(5) . . ?
N2 Co1 O3 81.7(5) . . ?
O1 Co1 Br1 122.2(3) . . ?
N1 Co1 Br1 99.9(4) . . ?
N2 Co1 Br1 113.6(3) . . ?
O3 Co1 Br1 89.2(3) . . ?
O3 Co2 N4 112.0(5) . . ?
O3 Co2 N3 88.8(5) . . ?
N4 Co2 N3 110.0(5) . . ?
O3 Co2 O1 70.9(4) . . ?
N4 Co2 O1 80.9(5) . . ?
N3 Co2 O1 159.5(5) . . ?
O3 Co2 Br2 127.6(3) . . ?
N4 Co2 Br2 111.2(4) . . ?
N3 Co2 Br2 102.8(3) . . ?
O1 Co2 Br2 88.4(3) . . ?
O1 C1 C2 123.0(14) . . ?
O1 C1 C6 121.5(14) . . ?
C2 C1 C6 115.4(14) . . ?
C3 C2 C1 122.1(15) . . ?
C3 C2 C42 118.7(15) . . ?
C1 C2 C42 119.1(14) . . ?
C4 C3 C2 124.9(16) . . ?
C3 C4 C5 116.8(14) . . ?
C3 C4 C7 126.5(15) . . ?
C5 C4 C7 116.2(14) . . ?
C6 C5 C4 119.7(15) . . ?
C5 C6 C1 120.9(14) . . ?
C5 C6 C8 115.1(14) . . ?
C1 C6 C8 123.9(13) . . ?
N1 C8 C6 126.2(14) . . ?
C10 C9 N1 125.8(14) . . ?
C10 C9 C14 114.9(14) . . ?
N1 C9 C14 119.3(13) . . ?
C11 C10 C9 122.4(15) . . ?
C10 C11 C12 122.4(15) . . ?
C11 C12 C13 116.9(14) . . ?
C14 C13 C12 118.0(15) . . ?
C13 C14 O2 119.2(14) . . ?
C13 C14 C9 125.2(14) . . ?
O2 C14 C9 115.3(13) . . ?
C16 C15 O2 124.1(14) . . ?
C16 C15 C20 124.9(15) . . ?
O2 C15 C20 110.7(16) . . ?
C15 C16 C17 115.4(17) . . ?
C18 C17 C16 123(2) . . ?
C19 C18 C17 119.0(19) . . ?
C18 C19 C20 122.0(18) . . ?
C19 C20 C15 115.5(18) . . ?
C19 C20 N2 125.8(15) . . ?
C15 C20 N2 118.6(14) . . ?
N2 C21 C23 128.0(15) . . ?
O3 C22 C23 123.7(15) . . ?
O3 C22 C27 118.9(13) . . ?
C23 C22 C27 117.3(14) . . ?
C22 C23 C21 122.8(15) . . ?
C22 C23 C24 118.2(16) . . ?
C21 C23 C24 119.0(14) . . ?
C25 C24 C23 124.9(15) . . ?
C24 C25 C26 116.0(15) . . ?
C24 C25 C28 120.4(15) . . ?
C26 C25 C28 123.4(16) . . ?
C27 C26 C25 124.1(16) . . ?
C26 C27 C29 118.9(15) . . ?
C26 C27 C22 119.3(14) . . ?
C29 C27 C22 121.7(13) . . ?
N3 C29 C27 131.6(15) . . ?
N3 C30 C35 122.2(14) . . ?
N3 C30 C31 122.4(15) . . ?
C35 C30 C31 115.4(15) . . ?
C32 C31 C30 120.4(16) . . ?
C33 C32 C31 120.7(15) . . ?
C34 C33 C32 117.7(17) . . ?
C35 C34 C33 122.1(17) . . ?
C34 C35 C30 123.7(15) . . ?
C34 C35 O4 121.1(15) . . ?
C30 C35 O4 115.1(14) . . ?
O4 C36 C37 122.3(14) . . ?
O4 C36 C41 116.5(14) . . ?
C37 C36 C41 121.1(15) . . ?
C36 C37 C38 117.6(16) . . ?
C39 C38 C37 121.1(17) . . ?
C40 C39 C38 119.7(18) . . ?
C39 C40 C41 120.4(18) . . ?
C40 C41 C36 119.5(16) . . ?
C40 C41 N4 125.0(15) . . ?
C36 C41 N4 115.5(14) . . ?
N4 C42 C2 128.3(14) . . ?
C8 N1 C9 115.1(13) . . ?
C8 N1 Co1 125.4(11) . . ?
C9 N1 Co1 119.3(9) . . ?
C21 N2 C20 117.4(14) . . ?
C21 N2 Co1 127.3(12) . . ?
C20 N2 Co1 115.0(10) . . ?
C29 N3 C30 117.9(14) . . ?
C29 N3 Co2 121.6(11) . . ?
C30 N3 Co2 120.4(10) . . ?
C42 N4 C41 116.5(14) . . ?
C42 N4 Co2 128.2(11) . . ?
C41 N4 Co2 115.3(11) . . ?
C1 O1 Co1 131.7(10) . . ?
C1 O1 Co2 126.6(10) . . ?
Co1 O1 Co2 99.7(5) . . ?
C15 O2 C14 115.8(13) . . ?
C22 O3 Co2 135.4(11) . . ?
C22 O3 Co1 123.4(10) . . ?
Co2 O3 Co1 98.6(4) . . ?
C36 O4 C35 116.3(11) . . ?
O5 C51 C52 120.1(19) . . ?
O5 C51 C50 120.7(19) . . ?
C52 C51 C50 118.1(19) . . ?

loop_
_geom_bond_atom_site_label_1
_geom_bond_atom_site_label_2
_geom_bond_distance
_geom_bond_site_symmetry_2
_geom_bond_publ_flag
Co1 O1 1.982(11) . ?
Co1 N1 2.067(12) . ?
Co1 N2 2.091(13) . ?
Co1 O3 2.216(11) . ?
Co1 Br1 2.421(3) . ?
Co2 O3 1.977(11) . ?
Co2 N4 2.079(13) . ?
Co2 N3 2.102(14) . ?
Co2 O1 2.179(11) . ?
Co2 Br2 2.421(3) . ?
C1 O1 1.322(19) . ?
C1 C2 1.41(2) . ?
C1 C6 1.42(2) . ?
C2 C3 1.34(2) . ?
C2 C42 1.49(2) . ?
C3 C4 1.31(2) . ?
C4 C5 1.45(2) . ?
C4 C7 1.50(2) . ?
C5 C6 1.39(2) . ?
C6 C8 1.46(2) . ?
C8 N1 1.315(18) . ?
C9 C10 1.38(2) . ?
C9 N1 1.40(2) . ?
C9 C14 1.43(2) . ?
C10 C11 1.37(2) . ?
C11 C12 1.43(2) . ?
C12 C13 1.43(2) . ?
C13 C14 1.37(2) . ?
C14 O2 1.431(19) . ?
C15 C16 1.33(3) . ?
C15 O2 1.403(19) . ?
C15 C20 1.41(2) . ?
C16 C17 1.41(3) . ?
C17 C18 1.36(3) . ?
C18 C19 1.34(3) . ?
C19 C20 1.40(2) . ?
C20 N2 1.42(2) . ?
C21 N2 1.27(2) . ?
C21 C23 1.44(2) . ?
C22 O3 1.281(18) . ?
C22 C23 1.37(2) . ?
C22 C27 1.52(2) . ?
C23 C24 1.45(2) . ?
C24 C25 1.37(2) . ?
C25 C26 1.39(2) . ?
C25 C28 1.52(2) . ?
C26 C27 1.36(2) . ?
C27 C29 1.42(2) . ?
C29 N3 1.309(19) . ?
C30 N3 1.38(2) . ?
C30 C35 1.39(2) . ?
C30 C31 1.43(2) . ?
C31 C32 1.41(3) . ?
C32 C33 1.40(3) . ?
C33 C34 1.37(2) . ?
C34 C35 1.35(2) . ?
C35 O4 1.392(19) . ?
C36 O4 1.380(17) . ?
C36 C37 1.38(3) . ?
C36 C41 1.39(3) . ?
C37 C38 1.40(2) . ?
C38 C39 1.38(3) . ?
C39 C40 1.37(3) . ?
C40 C41 1.37(2) . ?
C41 N4 1.46(2) . ?
C42 N4 1.31(2) . ?
C50 C51 1.47(3) . ?
C51 O5 1.21(2) . ?
C51 C52 1.47(3) . ?

loop_
_platon_squeeze_void_nr
_platon_squeeze_void_average_x
_platon_squeeze_void_average_y
_platon_squeeze_void_average_z
_platon_squeeze_void_volume
_platon_squeeze_void_count_electrons
_platon_squeeze_void_content
1 0.500 0.000 0.500 198 65 ' '
2 0.500 0.500 1.000 198 65 ' '
